data_7218030
loop_
_publ_author_name
'De la Pinta, Noelia'
'Caballero, Ana B.'
'Madariaga, Gotzon'
'Ezpeleta, Jos\'e M.'
'Rodriguez-Dieguez, Antonio'
'Salas, Juan M.'
'Cort\'es, Roberto'

_publ_section_title
;
 DPDS--DPS in situ transformation at room temperature via a
 1,2-nucleophilic addition mechanism
;
_journal_issue 36
_journal_name_full CrystEngComm
_journal_page_first 8322
_journal_paper_doi 10.1039/C4CE00781F
_journal_volume 16
_journal_year 2014
_chemical_formula_sum 'C40 H38 Cl2 N8 O11 S4 Zn'
_chemical_formula_weight 1071.35
_chemical_name_systematic
;
 ?
;
_space_group_IT_number 92
_symmetry_cell_setting tetragonal
_symmetry_space_group_name_Hall 'P 4abw 2nw'
_symmetry_space_group_name_H-M 'P 41 21 2'
_atom_sites_solution_hydrogens geom
_atom_sites_solution_primary direct
_atom_sites_solution_secondary difmap
_audit_creation_method SHELXL-97
_cell_angle_alpha 90.00
_cell_angle_beta 90.00
_cell_angle_gamma 90.00
_cell_formula_units_Z 4
_cell_length_a 16.529(2)
_cell_length_b 16.529(2)
_cell_length_c 16.604(2)
_cell_measurement_temperature 293(2)
_cell_volume 4536.3(9)
_computing_structure_refinement 'SHELXL-97 (Sheldrick, 1997)'
_diffrn_ambient_temperature 293(2)
_diffrn_measured_fraction_theta_full 0.973
_diffrn_measured_fraction_theta_max 0.973
_diffrn_radiation_monochromator graphite
_diffrn_radiation_source 'fine-focus sealed tube'
_diffrn_radiation_type MoK\a
_diffrn_radiation_wavelength 0.71073
_diffrn_reflns_av_R_equivalents 0.0397
_diffrn_reflns_av_sigmaI/netI 0.0308
_diffrn_reflns_limit_h_max 18
_diffrn_reflns_limit_h_min -21
_diffrn_reflns_limit_k_max 11
_diffrn_reflns_limit_k_min -21
_diffrn_reflns_limit_l_max 20
_diffrn_reflns_limit_l_min -21
_diffrn_reflns_number 28832
_diffrn_reflns_theta_full 28.20
_diffrn_reflns_theta_max 28.20
_diffrn_reflns_theta_min 1.74
_exptl_absorpt_coefficient_mu 0.912
_exptl_absorpt_correction_type none
_exptl_crystal_colour colourless
_exptl_crystal_density_diffrn 1.569
_exptl_crystal_density_method 'not measured'
_exptl_crystal_description prism
_exptl_crystal_F_000 2200
_exptl_crystal_size_max 0.0021
_exptl_crystal_size_mid 0.002
_exptl_crystal_size_min 0.002
_refine_diff_density_max 1.030
_refine_diff_density_min -0.372
_refine_diff_density_rms 0.084
_refine_ls_abs_structure_details 'Flack H D (1983), Acta Cryst. A39, 876-881'
_refine_ls_abs_structure_Flack -0.026(16)
_refine_ls_extinction_method none
_refine_ls_goodness_of_fit_ref 1.021
_refine_ls_hydrogen_treatment mixed
_refine_ls_matrix_type full
_refine_ls_number_parameters 311
_refine_ls_number_reflns 5315
_refine_ls_number_restraints 0
_refine_ls_restrained_S_all 1.021
_refine_ls_R_factor_all 0.0511
_refine_ls_R_factor_gt 0.0460
_refine_ls_shift/su_max 0.001
_refine_ls_shift/su_mean 0.000
_refine_ls_structure_factor_coef Fsqd
_refine_ls_weighting_details 'calc w=1/[\s^2^(Fo^2^)+(0.0707P)^2^+3.2047P] where P=(Fo^2^+2Fc^2^)/3'
_refine_ls_weighting_scheme calc
_refine_ls_wR_factor_gt 0.1156
_refine_ls_wR_factor_ref 0.1195
_reflns_number_gt 4875
_reflns_number_total 5315
_reflns_threshold_expression >2sigma(I)
_cod_duplicate_entry 7216463
_cod_data_source_file c4ce00781f2.cif
_cod_data_source_block an232
_cod_original_cell_volume 4536.3(11)
_cod_original_sg_symbol_H-M P41212
_cod_database_code 7218030

loop_
_symmetry_equiv_pos_as_xyz
'x, y, z'
'-x, -y, z+1/2'
'x+1/2, -y+1/2, -z+3/4'
'-x+1/2, y+1/2, -z+1/4'
'-y, -x, -z+1/2'
'y, x, -z'
'y+1/2, -x+1/2, z+3/4'
'-y+1/2, x+1/2, z+1/4'

loop_
_atom_site_label
_atom_site_type_symbol
_atom_site_fract_x
_atom_site_fract_y
_atom_site_fract_z
_atom_site_U_iso_or_equiv
_atom_site_adp_type
_atom_site_occupancy
_atom_site_symmetry_multiplicity
_atom_site_calc_flag
_atom_site_refinement_flags
Zn1 Zn 0.005164(19) 1.005164(19) 0.5000 0.02195(12) Uani 1 2 d S
S2 S -0.00233(6) 0.60227(5) 0.46181(6) 0.0381(2) Uani 1 1 d .
S1 S 0.07535(6) 1.40411(5) 0.53448(7) 0.0386(2) Uani 1 1 d .
Cl1 Cl 0.19625(5) 1.22252(5) 0.22747(5) 0.0360(2) Uani 1 1 d .
O5 O 0.05611(15) 0.94389(15) 0.2500 0.0378(8) Uani 1 2 d S
N1 N 0.01281(16) 1.13453(15) 0.52581(16) 0.0249(5) Uani 1 1 d .
N2 N 0.00601(15) 0.87642(15) 0.48762(14) 0.0229(5) Uani 1 1 d .
N4 N 0.33092(17) 1.41948(17) 0.42795(16) 0.0289(6) Uani 1 1 d .
O1W O -0.01499(15) 1.03107(15) 0.37456(13) 0.0276(5) Uani 1 1 d .
C6 C 0.05129(19) 0.7545(2) 0.4248(2) 0.0282(6) Uani 1 1 d .
H6 H 0.0842 0.7295 0.3868 0.034 Uiso 1 1 calc R
C7 C 0.0002(2) 0.70891(18) 0.4735(2) 0.0283(6) Uani 1 1 d .
C8 C -0.04194(19) 0.83174(19) 0.53599(19) 0.0250(6) Uani 1 1 d .
H8 H -0.0736 0.8580 0.5742 0.030 Uiso 1 1 calc R
C9 C 0.1748(2) 1.4055(2) 0.4935(2) 0.0297(7) Uani 1 1 d .
C10 C 0.05245(19) 0.8372(2) 0.43390(19) 0.0264(6) Uani 1 1 d .
H10 H 0.0869 0.8674 0.4014 0.032 Uiso 1 1 calc R
C11 C 0.0755(2) 1.1623(2) 0.5701(2) 0.0278(7) Uani 1 1 d .
H11 H 0.1055 1.1253 0.5999 0.033 Uiso 1 1 calc R
C12 C 0.0974(2) 1.2439(2) 0.5734(2) 0.0303(7) Uani 1 1 d .
H12 H 0.1418 1.2606 0.6036 0.036 Uiso 1 1 calc R
O1 O 0.28106(18) 1.2247(3) 0.2451(2) 0.0684(10) Uani 1 1 d .
N3 N -0.2750(2) 0.5540(2) 0.4648(2) 0.0457(8) Uani 1 1 d .
O4 O 0.17592(19) 1.1529(2) 0.1821(2) 0.0664(10) Uani 1 1 d .
C16 C 0.2033(2) 1.3498(2) 0.4386(2) 0.0328(7) Uani 1 1 d .
H16 H 0.1709 1.3068 0.4225 0.039 Uiso 1 1 calc R
C17 C -0.0459(2) 0.7481(2) 0.5308(2) 0.0289(7) Uani 1 1 d .
H17 H -0.0790 0.7188 0.5655 0.035 Uiso 1 1 calc R
C18 C -0.0155(2) 1.2725(2) 0.4887(2) 0.0329(7) Uani 1 1 d .
H18 H -0.0489 1.3090 0.4621 0.039 Uiso 1 1 calc R
C19 C 0.2802(2) 1.3584(2) 0.4080(2) 0.0329(7) Uani 1 1 d .
H19 H 0.2984 1.3200 0.3714 0.039 Uiso 1 1 calc R
C20 C 0.0517(2) 1.29920(19) 0.5308(2) 0.0305(7) Uani 1 1 d .
C21 C -0.0320(2) 1.1898(2) 0.4872(2) 0.0299(7) Uani 1 1 d .
H21 H -0.0765 1.1721 0.4578 0.036 Uiso 1 1 calc R
C22 C -0.1085(2) 0.5850(2) 0.4616(2) 0.0337(7) Uani 1 1 d .
O3 O 0.1542(2) 1.2156(3) 0.3033(2) 0.0689(10) Uani 1 1 d .
C24 C 0.3018(2) 1.4740(2) 0.4804(2) 0.0351(8) Uani 1 1 d .
H24 H 0.3349 1.5171 0.4947 0.042 Uiso 1 1 calc R
C25 C 0.2249(2) 1.4697(2) 0.5148(2) 0.0316(7) Uani 1 1 d .
H25 H 0.2075 1.5089 0.5511 0.038 Uiso 1 1 calc R
C26 C -0.2206(3) 0.4995(2) 0.4906(2) 0.0463(10) Uani 1 1 d .
H26 H -0.2398 0.4504 0.5103 0.056 Uiso 1 1 calc R
C27 C -0.1383(2) 0.5118(2) 0.4899(2) 0.0390(8) Uani 1 1 d .
H27 H -0.1032 0.4718 0.5080 0.047 Uiso 1 1 calc R
C28 C -0.1641(2) 0.6409(2) 0.4315(2) 0.0387(8) Uani 1 1 d .
H28 H -0.1466 0.6895 0.4092 0.046 Uiso 1 1 calc R
C29 C -0.2457(2) 0.6228(2) 0.4355(2) 0.0389(8) Uani 1 1 d .
H29 H -0.2823 0.6611 0.4166 0.047 Uiso 1 1 calc R
O2 O 0.1669(3) 1.2925(2) 0.1888(3) 0.1008(17) Uani 1 1 d .
H12W H 0.007(2) 1.001(3) 0.346(3) 0.037(11) Uiso 1 1 d .
H11W H -0.058(3) 1.049(3) 0.364(3) 0.058(15) Uiso 1 1 d .
H51 H 0.111(2) 0.947(2) 0.263(2) 0.039(11) Uiso 1 1 d .

loop_
_atom_site_aniso_label
_atom_site_aniso_U_11
_atom_site_aniso_U_22
_atom_site_aniso_U_33
_atom_site_aniso_U_23
_atom_site_aniso_U_13
_atom_site_aniso_U_12
Zn1 0.02069(15) 0.02069(15) 0.0245(2) -0.00102(12) 0.00102(12) -0.00056(18)
S2 0.0353(5) 0.0210(4) 0.0580(5) -0.0007(3) -0.0032(4) 0.0023(3)
S1 0.0351(5) 0.0226(4) 0.0582(6) -0.0007(4) 0.0134(4) -0.0005(3)
Cl1 0.0332(4) 0.0362(4) 0.0385(4) 0.0015(3) -0.0070(3) -0.0055(3)
O5 0.0435(13) 0.0435(13) 0.0265(16) -0.0001(12) -0.0001(12) 0.0189(17)
N1 0.0235(13) 0.0225(12) 0.0286(12) -0.0017(10) 0.0047(10) -0.0006(10)
N2 0.0212(12) 0.0232(12) 0.0244(12) 0.0004(9) -0.0010(10) -0.0008(10)
N4 0.0295(14) 0.0301(14) 0.0272(13) 0.0058(11) 0.0012(11) -0.0015(12)
O1W 0.0257(12) 0.0320(12) 0.0250(10) -0.0023(9) 0.0005(9) 0.0052(10)
C6 0.0242(15) 0.0267(15) 0.0337(16) -0.0023(13) 0.0003(13) 0.0034(13)
C7 0.0268(15) 0.0189(13) 0.0391(16) 0.0005(12) -0.0063(14) 0.0020(13)
C8 0.0258(15) 0.0246(15) 0.0246(14) 0.0015(12) -0.0022(12) 0.0000(12)
C9 0.0323(17) 0.0266(15) 0.0303(15) 0.0038(14) 0.0024(14) 0.0008(13)
C10 0.0238(15) 0.0279(16) 0.0275(15) -0.0020(12) 0.0009(12) -0.0041(13)
C11 0.0299(16) 0.0242(15) 0.0294(15) -0.0009(13) 0.0029(13) -0.0016(13)
C12 0.0291(16) 0.0248(16) 0.0371(17) -0.0015(13) 0.0041(14) -0.0025(13)
O1 0.0312(15) 0.114(3) 0.0601(18) -0.029(2) 0.0005(14) -0.0148(17)
N3 0.0475(19) 0.054(2) 0.0359(16) -0.0131(15) 0.0029(15) -0.0176(17)
O4 0.0470(18) 0.0596(19) 0.093(3) -0.0388(18) -0.0300(17) 0.0181(15)
C16 0.0339(18) 0.0337(17) 0.0307(16) -0.0014(14) 0.0034(14) -0.0049(15)
C17 0.0278(16) 0.0289(16) 0.0300(15) 0.0047(13) -0.0012(13) -0.0044(13)
C18 0.0329(17) 0.0288(16) 0.0370(17) 0.0053(13) 0.0082(14) 0.0100(14)
C19 0.0374(19) 0.0326(17) 0.0287(16) -0.0015(14) 0.0051(14) -0.0022(15)
C20 0.0328(17) 0.0181(14) 0.0407(17) -0.0009(13) 0.0130(15) -0.0011(13)
C21 0.0278(16) 0.0298(16) 0.0323(17) 0.0026(13) -0.0009(13) 0.0012(13)
C22 0.0369(18) 0.0309(17) 0.0333(16) -0.0068(14) -0.0003(15) -0.0056(14)
O3 0.0509(19) 0.105(3) 0.0510(18) -0.0069(19) -0.0002(15) -0.0113(19)
C24 0.0398(19) 0.0300(17) 0.0355(18) 0.0024(14) -0.0008(15) -0.0055(14)
C25 0.0390(18) 0.0275(16) 0.0285(16) -0.0003(13) 0.0030(13) -0.0002(14)
C26 0.058(2) 0.037(2) 0.044(2) -0.0107(19) 0.0150(18) -0.0147(19)
C27 0.047(2) 0.0313(18) 0.0383(19) -0.0038(15) 0.0054(15) -0.0052(15)
C28 0.0376(19) 0.0359(19) 0.0426(19) 0.0013(16) -0.0085(16) -0.0075(16)
C29 0.0355(19) 0.044(2) 0.0373(19) -0.0074(16) -0.0084(15) -0.0049(16)
O2 0.115(4) 0.063(2) 0.124(4) 0.051(2) -0.059(3) -0.040(2)

loop_
_atom_type_symbol
_atom_type_description
_atom_type_scat_dispersion_real
_atom_type_scat_dispersion_imag
_atom_type_scat_source
C C 0.0033 0.0016 'International Tables Vol C Tables 4.2.6.8 and 6.1.1.4'
H H 0.0000 0.0000 'International Tables Vol C Tables 4.2.6.8 and 6.1.1.4'
N N 0.0061 0.0033 'International Tables Vol C Tables 4.2.6.8 and 6.1.1.4'
O O 0.0106 0.0060 'International Tables Vol C Tables 4.2.6.8 and 6.1.1.4'
S S 0.1246 0.1234 'International Tables Vol C Tables 4.2.6.8 and 6.1.1.4'
Cl Cl 0.1484 0.1585 'International Tables Vol C Tables 4.2.6.8 and 6.1.1.4'
Zn Zn 0.2839 1.4301 'International Tables Vol C Tables 4.2.6.8 and 6.1.1.4'

loop_
_geom_angle_atom_site_label_1
_geom_angle_atom_site_label_2
_geom_angle_atom_site_label_3
_geom_angle
_geom_angle_site_symmetry_1
_geom_angle_site_symmetry_3
N2 Zn1 N2 91.27(14) 6_466 .
N2 Zn1 O1W 86.43(9) 6_466 .
N2 Zn1 O1W 96.08(9) . .
N2 Zn1 O1W 96.08(9) 6_466 6_466
N2 Zn1 O1W 86.43(9) . 6_466
O1W Zn1 O1W 176.42(13) . 6_466
N2 Zn1 N1 91.85(9) 6_466 .
N2 Zn1 N1 173.11(10) . .
O1W Zn1 N1 90.24(10) . .
O1W Zn1 N1 87.14(10) 6_466 .
N2 Zn1 N1 173.11(10) 6_466 6_466
N2 Zn1 N1 91.85(9) . 6_466
O1W Zn1 N1 87.14(10) . 6_466
O1W Zn1 N1 90.24(10) 6_466 6_466
N1 Zn1 N1 85.71(14) . 6_466
C7 S2 C22 100.52(17) . .
C20 S1 C9 101.65(16) . .
O2 Cl1 O4 110.1(2) . .
O2 Cl1 O1 114.2(3) . .
O4 Cl1 O1 111.2(2) . .
O2 Cl1 O3 107.3(3) . .
O4 Cl1 O3 106.6(2) . .
O1 Cl1 O3 107.1(2) . .
C21 N1 C11 116.9(3) . .
C21 N1 Zn1 122.8(2) . .
C11 N1 Zn1 118.9(2) . .
C10 N2 C8 117.9(3) . .
C10 N2 Zn1 123.2(2) . .
C8 N2 Zn1 118.9(2) . .
C24 N4 C19 115.9(3) . .
C10 C6 C7 118.9(3) . .
C17 C7 C6 118.8(3) . .
C17 C7 S2 121.9(3) . .
C6 C7 S2 119.3(3) . .
N2 C8 C17 122.5(3) . .
C16 C9 C25 118.3(3) . .
C16 C9 S1 124.1(3) . .
C25 C9 S1 117.5(3) . .
N2 C10 C6 123.0(3) . .
N1 C11 C12 123.2(3) . .
C20 C12 C11 118.5(3) . .
C29 N3 C26 116.5(4) . .
C19 C16 C9 119.4(3) . .
C7 C17 C8 119.0(3) . .
C20 C18 C21 118.7(3) . .
N4 C19 C16 124.0(3) . .
C12 C20 C18 119.1(3) . .
C12 C20 S1 120.5(3) . .
C18 C20 S1 120.3(3) . .
N1 C21 C18 123.5(3) . .
C27 C22 C28 117.7(4) . .
C27 C22 S2 119.3(3) . .
C28 C22 S2 123.0(3) . .
N4 C24 C25 124.0(3) . .
C9 C25 C24 118.4(3) . .
N3 C26 C27 124.0(4) . .
C26 C27 C22 118.9(4) . .
C29 C28 C22 118.7(4) . .
N3 C29 C28 124.0(4) . .

loop_
_geom_bond_atom_site_label_1
_geom_bond_atom_site_label_2
_geom_bond_distance
_geom_bond_site_symmetry_2
Zn1 N2 2.138(2) 6_466
Zn1 N2 2.138(2) .
Zn1 O1W 2.152(2) .
Zn1 O1W 2.152(2) 6_466
Zn1 N1 2.184(2) .
Zn1 N1 2.184(3) 6_466
S2 C7 1.774(3) .
S2 C22 1.779(4) .
S1 C20 1.779(3) .
S1 C9 1.779(3) .
Cl1 O2 1.408(4) .
Cl1 O4 1.416(3) .
Cl1 O1 1.433(3) .
Cl1 O3 1.443(3) .
N1 C21 1.340(4) .
N1 C11 1.351(4) .
N2 C10 1.343(4) .
N2 C8 1.349(4) .
N4 C24 1.342(4) .
N4 C19 1.353(4) .
C6 C10 1.376(5) .
C6 C7 1.391(5) .
C7 C17 1.380(5) .
C8 C17 1.387(5) .
C9 C16 1.377(5) .
C9 C25 1.393(5) .
C11 C12 1.398(4) .
C12 C20 1.381(5) .
N3 C29 1.328(5) .
N3 C26 1.343(6) .
C16 C19 1.377(5) .
C18 C20 1.384(5) .
C18 C21 1.394(5) .
C22 C27 1.387(5) .
C22 C28 1.396(5) .
C24 C25 1.396(5) .
C26 C27 1.375(6) .
C28 C29 1.384(5) .
